data_7103261
loop_
_publ_author_name
'Liu, Xinyu'
'Wada, Reiko'
'Boonyarattanakalin, Siwarutt'
'Castagner, Bastien'
'Seeberger, Peter H'

_publ_section_title
;
 Automated synthesis of lipomannan backbone alpha(1-6) oligomannoside
 via glycosyl phosphates: glycosyl tricyclic orthoesters revisited.
;
_journal_issue 30
_journal_name_full 'Chemical communications (Cambridge, England)'
_journal_page_first 3510
_journal_page_last 3512
_journal_paper_doi 10.1039/b804069a
_journal_year 2008
_chemical_absolute_configuration syn
_chemical_formula_moiety 'C27 H26 O6'
_chemical_formula_sum 'C27 H26 O6'
_chemical_formula_weight 446.48
_chemical_name_systematic
;
?
;
_space_group_IT_number 4
_symmetry_cell_setting monoclinic
_symmetry_space_group_name_Hall 'P 2yb'
_symmetry_space_group_name_H-M 'P 1 21 1'
_atom_sites_solution_hydrogens geom
_atom_sites_solution_primary direct
_atom_sites_solution_secondary difmap
_audit_creation_method SHELXL-97
_cell_angle_alpha 90.00
_cell_angle_beta 107.452(3)
_cell_angle_gamma 90.00
_cell_formula_units_Z 2
_cell_length_a 9.9274(6)
_cell_length_b 9.4363(7)
_cell_length_c 12.4041(8)
_cell_measurement_reflns_used 8364
_cell_measurement_temperature 200(2)
_cell_measurement_theta_max 25.98
_cell_measurement_theta_min 3.17
_cell_volume 1108.50(13)
_computing_cell_refinement 'HKL Scalepack (Otwinowski & Minor 1997)'
_computing_data_collection 'Kappa CCD'
_computing_data_reduction 'Denzo + Scalepak (Otwinowski & Minor, 1997)'
_computing_molecular_graphics 'ORTEP (Johnson,1976)'
_computing_publication_material SHELXL97
_computing_structure_refinement 'SHELXL97 (Sheldrick, 1997)'
_computing_structure_solution 'SIR97 (Altomare et Al., 1997)'
_diffrn_ambient_temperature 200(2)
_diffrn_measured_fraction_theta_full 0.969
_diffrn_measured_fraction_theta_max 0.969
_diffrn_measurement_device_type 'Kappa CCD'
_diffrn_measurement_method CCD
_diffrn_radiation_monochromator graphite
_diffrn_radiation_source 'fine-focus sealed tube'
_diffrn_radiation_type MoK\a
_diffrn_radiation_wavelength 0.7107
_diffrn_reflns_av_R_equivalents 0.0435
_diffrn_reflns_av_sigmaI/netI 0.0614
_diffrn_reflns_limit_h_max 12
_diffrn_reflns_limit_h_min -12
_diffrn_reflns_limit_k_max 11
_diffrn_reflns_limit_k_min -10
_diffrn_reflns_limit_l_max 15
_diffrn_reflns_limit_l_min -15
_diffrn_reflns_number 3686
_diffrn_reflns_theta_full 25.98
_diffrn_reflns_theta_max 25.98
_diffrn_reflns_theta_min 3.17
_exptl_absorpt_coefficient_mu 0.094
_exptl_absorpt_correction_type none
_exptl_crystal_colour colorless
_exptl_crystal_density_diffrn 1.338
_exptl_crystal_density_method 'not measured'
_exptl_crystal_description 'Cut fragment'
_exptl_crystal_F_000 472
_exptl_crystal_size_max 0.27
_exptl_crystal_size_mid 0.12
_exptl_crystal_size_min 0.03
_refine_diff_density_max 0.156
_refine_diff_density_min -0.172
_refine_diff_density_rms 0.035
_refine_ls_abs_structure_details 'Flack H D (1983), Acta Cryst. A39, 876-881'
_refine_ls_extinction_coef 0.095(19)
_refine_ls_extinction_expression Fc^*^=kFc[1+0.001xFc^2^\l^3^/sin(2\q)]^-1/4^
_refine_ls_extinction_method SHELXL97
_refine_ls_goodness_of_fit_ref 0.955
_refine_ls_hydrogen_treatment riding
_refine_ls_matrix_type full
_refine_ls_number_parameters 325
_refine_ls_number_reflns 2248
_refine_ls_number_restraints 1
_refine_ls_restrained_S_all 0.954
_refine_ls_R_factor_all 0.0474
_refine_ls_R_factor_gt 0.0405
_refine_ls_shift/su_max 0.007
_refine_ls_shift/su_mean 0.001
_refine_ls_structure_factor_coef Fsqd
_refine_ls_weighting_details 'calc w=1/[\s^2^(Fo^2^)+(0.0496P)^2^+0.2717P] where P=(Fo^2^+2Fc^2^)/3'
_refine_ls_weighting_scheme calc
_refine_ls_wR_factor_gt 0.0971
_refine_ls_wR_factor_ref 0.1027
_reflns_number_gt 2019
_reflns_number_total 2248
_reflns_threshold_expression >2sigma(I)
_cod_data_source_file b804069a.txt
_cod_data_source_block xliu1_seeber_06
_cod_depositor_comments
;
The following automatic conversions were performed:
'_symmetry_cell_setting' value 'Monoclinic' changed to 'monoclinic'
according to '/home/saulius/struct/CIF-dictionaries/cif_core.dic'
dictionary named 'cif_core.dic' version 2.4.1 from 2010-06-29.

Automatic conversion script
Id: cif_fix_enum 1527 2010-12-29 10:47:43Z saulius 
;
_cod_original_sg_symbol_H-M 'P 21'
_cod_database_code 7103261

loop_
_symmetry_equiv_pos_as_xyz
'x, y, z'
'-x, y+1/2, -z'

loop_
_atom_site_label
_atom_site_type_symbol
_atom_site_fract_x
_atom_site_fract_y
_atom_site_fract_z
_atom_site_U_iso_or_equiv
_atom_site_adp_type
_atom_site_occupancy
_atom_site_calc_flag
_atom_site_refinement_flags
_atom_site_disorder_assembly
_atom_site_disorder_group
C1 C 0.2313(3) 0.5402(3) 0.7217(2) 0.0314(6) Uani 1 d . . .
O2 O 0.34137(19) 0.5894(2) 0.68228(16) 0.0339(5) Uani 1 d . . .
C3 C 0.4329(3) 0.6740(3) 0.7688(2) 0.0324(6) Uani 1 d . . .
H3A H 0.5329 0.6585 0.7697 0.028(7) Uiso 1 calc R . .
C4 C 0.4121(3) 0.6156(3) 0.8785(2) 0.0318(6) Uani 1 d . . .
H4A H 0.4969 0.5595 0.9210 0.045(9) Uiso 1 calc R . .
O5 O 0.29107(19) 0.5238(2) 0.84074(16) 0.0335(5) Uani 1 d . . .
O6 O 0.11819(19) 0.6360(2) 0.69912(17) 0.0352(5) Uani 1 d . . .
C7 C 0.1434(3) 0.7815(3) 0.6777(2) 0.0352(6) Uani 1 d . . .
H7A H 0.0557 0.8357 0.6702 0.029(7) Uiso 1 calc R . .
H7B H 0.1633 0.7869 0.6042 0.043(9) Uiso 1 calc R . .
C8 C 0.2637(3) 0.8539(3) 0.7665(2) 0.0320(6) Uani 1 d . . .
H8A H 0.2505 0.9581 0.7530 0.041(7) Uiso 1 calc R . .
O9 O 0.3996(2) 0.8186(2) 0.75255(17) 0.0346(5) Uani 1 d . . .
C10 C 0.2630(3) 0.8274(3) 0.8885(2) 0.0312(6) Uani 1 d . . .
H10A H 0.1735 0.7777 0.8872 0.037(8) Uiso 1 calc R . .
C11 C 0.3876(3) 0.7372(3) 0.9521(2) 0.0310(6) Uani 1 d . . .
H11A H 0.4739 0.7981 0.9745 0.050(7) Uiso 1 calc R . .
O12 O 0.35849(19) 0.6901(2) 1.05156(16) 0.0353(5) Uani 1 d . . .
C13 C 0.4779(3) 0.6660(4) 1.1479(2) 0.0400(7) Uani 1 d . . .
H13A H 0.5583 0.7251 1.1432 0.044(9) Uiso 1 calc R . .
H13B H 0.5066 0.5652 1.1509 0.061(12) Uiso 1 calc R . .
C14 C 0.4378(3) 0.7037(3) 1.2521(2) 0.0345(6) Uani 1 d . . .
C15 C 0.3803(3) 0.8347(4) 1.2599(2) 0.0379(7) Uani 1 d . . .
H15A H 0.3604 0.8977 1.1973 0.045(9) Uiso 1 calc R . .
C16 C 0.3509(3) 0.8759(4) 1.3583(3) 0.0445(7) Uani 1 d . . .
H16A H 0.3114 0.9666 1.3627 0.050(10) Uiso 1 calc R . .
C17 C 0.3797(3) 0.7843(4) 1.4499(3) 0.0470(8) Uani 1 d . . .
H17A H 0.3628 0.8131 1.5181 0.082(14) Uiso 1 calc R . .
C18 C 0.4326(3) 0.6517(4) 1.4414(3) 0.0447(7) Uani 1 d . . .
H18A H 0.4490 0.5873 1.5029 0.055(10) Uiso 1 calc R . .
C19 C 0.4625(3) 0.6108(4) 1.3425(2) 0.0389(7) Uani 1 d . . .
H19A H 0.4998 0.5192 1.3373 0.048(10) Uiso 1 calc R . .
O20 O 0.27363(19) 0.9561(2) 0.95118(17) 0.0356(5) Uani 1 d . . .
C21 C 0.1415(3) 1.0247(5) 0.9366(3) 0.0570(10) Uani 1 d . . .
H21A H 0.0705 0.9549 0.9443 0.095(17) Uiso 1 calc R . .
H21B H 0.1077 1.0671 0.8602 0.081(15) Uiso 1 calc R . .
C22 C 0.1601(3) 1.1378(3) 1.0243(3) 0.0380(7) Uani 1 d . . .
C23 C 0.2034(3) 1.2723(4) 1.0072(3) 0.0456(8) Uani 1 d . . .
H23A H 0.2196 1.2945 0.9374 0.090(16) Uiso 1 calc R . .
C24 C 0.2236(4) 1.3745(4) 1.0887(4) 0.0568(10) Uani 1 d . . .
H24A H 0.2525 1.4671 1.0750 0.073(13) Uiso 1 calc R . .
C25 C 0.2017(3) 1.3424(4) 1.1915(3) 0.0567(10) Uani 1 d . . .
H25A H 0.2175 1.4122 1.2492 0.068(12) Uiso 1 calc R . .
C26 C 0.1572(4) 1.2099(5) 1.2089(3) 0.0533(9) Uani 1 d . . .
H26A H 0.1411 1.1879 1.2788 0.080(14) Uiso 1 calc R . .
C27 C 0.1356(3) 1.1082(4) 1.1265(3) 0.0459(8) Uani 1 d . . .
H27A H 0.1035 1.0167 1.1394 0.047(9) Uiso 1 calc R . .
C28 C 0.1732(3) 0.3999(3) 0.6700(2) 0.0332(6) Uani 1 d . . .
C29 C 0.2351(3) 0.3260(4) 0.6010(3) 0.0409(7) Uani 1 d . . .
H29A H 0.3166 0.3627 0.5857 0.066(12) Uiso 1 calc R . .
C30 C 0.1774(4) 0.1975(4) 0.5540(3) 0.0507(9) Uani 1 d . . .
H30A H 0.2202 0.1467 0.5068 0.060(11) Uiso 1 calc R . .
C31 C 0.0589(4) 0.1429(4) 0.5750(3) 0.0475(8) Uani 1 d . . .
H31A H 0.0202 0.0552 0.5425 0.067(12) Uiso 1 calc R . .
C32 C -0.0030(4) 0.2168(4) 0.6438(3) 0.0476(8) Uani 1 d . . .
H32A H -0.0846 0.1799 0.6588 0.062(11) Uiso 1 calc R . .
C33 C 0.0539(3) 0.3448(4) 0.6910(3) 0.0427(7) Uani 1 d . . .
H33A H 0.0107 0.3953 0.7381 0.058(11) Uiso 1 calc R . .

loop_
_atom_site_aniso_label
_atom_site_aniso_U_11
_atom_site_aniso_U_22
_atom_site_aniso_U_33
_atom_site_aniso_U_23
_atom_site_aniso_U_13
_atom_site_aniso_U_12
C1 0.0323(13) 0.0328(15) 0.0283(13) 0.0029(12) 0.0077(10) 0.0013(12)
O2 0.0356(9) 0.0374(11) 0.0309(9) -0.0013(8) 0.0132(8) -0.0036(8)
C3 0.0322(12) 0.0337(15) 0.0335(14) -0.0018(12) 0.0130(11) -0.0004(12)
C4 0.0275(12) 0.0332(15) 0.0334(13) 0.0014(12) 0.0070(10) -0.0012(12)
O5 0.0382(10) 0.0335(10) 0.0277(9) -0.0012(8) 0.0083(7) -0.0071(9)
O6 0.0329(9) 0.0296(10) 0.0419(11) -0.0015(9) 0.0095(8) -0.0006(8)
C7 0.0397(15) 0.0325(15) 0.0315(14) 0.0030(12) 0.0076(11) -0.0018(12)
C8 0.0350(13) 0.0307(14) 0.0308(13) 0.0010(12) 0.0106(11) 0.0012(11)
O9 0.0365(9) 0.0332(11) 0.0366(10) 0.0019(9) 0.0148(8) -0.0028(9)
C10 0.0321(13) 0.0316(14) 0.0290(13) -0.0036(11) 0.0077(10) -0.0041(11)
C11 0.0326(13) 0.0355(15) 0.0256(12) 0.0012(12) 0.0098(10) -0.0038(12)
O12 0.0372(10) 0.0412(12) 0.0265(9) 0.0029(8) 0.0079(8) -0.0033(9)
C13 0.0420(14) 0.0474(18) 0.0279(14) 0.0028(13) 0.0064(11) 0.0101(14)
C14 0.0317(13) 0.0412(16) 0.0291(13) -0.0056(12) 0.0069(11) -0.0024(12)
C15 0.0394(14) 0.0401(17) 0.0336(14) 0.0002(13) 0.0101(12) 0.0002(13)
C16 0.0465(16) 0.0429(18) 0.0449(17) -0.0098(15) 0.0152(13) 0.0047(15)
C17 0.0457(16) 0.061(2) 0.0378(16) -0.0069(16) 0.0170(13) -0.0017(16)
C18 0.0500(16) 0.0525(19) 0.0333(15) 0.0049(15) 0.0151(13) -0.0004(16)
C19 0.0417(14) 0.0390(17) 0.0349(14) -0.0004(13) 0.0099(11) -0.0001(14)
O20 0.0318(9) 0.0351(11) 0.0395(10) -0.0051(9) 0.0100(8) 0.0005(9)
C21 0.0383(16) 0.061(2) 0.062(2) -0.019(2) 0.0001(15) 0.0129(17)
C22 0.0286(13) 0.0411(17) 0.0434(16) -0.0017(14) 0.0094(11) 0.0055(12)
C23 0.0388(16) 0.0496(19) 0.0527(19) 0.0122(16) 0.0200(14) 0.0035(14)
C24 0.0428(17) 0.0381(19) 0.088(3) 0.0039(19) 0.0176(18) -0.0034(15)
C25 0.0417(17) 0.057(2) 0.068(2) -0.025(2) 0.0110(16) 0.0099(16)
C26 0.0461(17) 0.074(3) 0.0448(18) 0.0006(18) 0.0203(15) 0.0135(19)
C27 0.0414(15) 0.0400(17) 0.061(2) 0.0104(16) 0.0225(14) 0.0045(14)
C28 0.0352(13) 0.0289(14) 0.0312(13) 0.0024(12) 0.0032(11) 0.0001(12)
C29 0.0427(15) 0.0408(17) 0.0368(15) -0.0049(14) 0.0083(12) 0.0032(14)
C30 0.0552(18) 0.0444(19) 0.0467(18) -0.0105(16) 0.0062(15) 0.0098(16)
C31 0.0563(18) 0.0309(16) 0.0398(16) -0.0014(14) -0.0091(14) 0.0021(15)
C32 0.0483(17) 0.0354(17) 0.0535(19) 0.0036(15) 0.0067(15) -0.0088(14)
C33 0.0437(16) 0.0403(17) 0.0427(16) 0.0015(14) 0.0108(13) -0.0034(14)

loop_
_atom_type_symbol
_atom_type_description
_atom_type_scat_dispersion_real
_atom_type_scat_dispersion_imag
_atom_type_scat_source
C C 0.0033 0.0016 'International Tables Vol C Tables 4.2.6.8 and 6.1.1.4'
H H 0.0000 0.0000 'International Tables Vol C Tables 4.2.6.8 and 6.1.1.4'
O O 0.0106 0.0060 'International Tables Vol C Tables 4.2.6.8 and 6.1.1.4'

loop_
_geom_angle_atom_site_label_1
_geom_angle_atom_site_label_2
_geom_angle_atom_site_label_3
_geom_angle
_geom_angle_site_symmetry_1
_geom_angle_site_symmetry_3
_geom_angle_publ_flag
O2 C1 O6 112.2(2) . . ?
O2 C1 O5 105.8(2) . . ?
O6 C1 O5 109.7(2) . . ?
O2 C1 C28 112.4(2) . . ?
O6 C1 C28 107.4(2) . . ?
O5 C1 C28 109.4(2) . . ?
C1 O2 C3 108.1(2) . . ?
O9 C3 O2 111.5(2) . . ?
O9 C3 C4 112.8(2) . . ?
O2 C3 C4 104.0(2) . . ?
O5 C4 C11 112.2(2) . . ?
O5 C4 C3 104.3(2) . . ?
C11 C4 C3 110.3(2) . . ?
C1 O5 C4 108.6(2) . . ?
C1 O6 C7 118.7(2) . . ?
O6 C7 C8 116.0(2) . . ?
O9 C8 C7 111.5(2) . . ?
O9 C8 C10 111.0(2) . . ?
C7 C8 C10 113.9(2) . . ?
C3 O9 C8 113.2(2) . . ?
O20 C10 C11 106.2(2) . . ?
O20 C10 C8 112.1(2) . . ?
C11 C10 C8 111.2(2) . . ?
O12 C11 C10 106.4(2) . . ?
O12 C11 C4 113.2(2) . . ?
C10 C11 C4 111.2(2) . . ?
C11 O12 C13 116.3(2) . . ?
O12 C13 C14 108.3(2) . . ?
C15 C14 C19 119.2(3) . . ?
C15 C14 C13 119.7(3) . . ?
C19 C14 C13 121.1(3) . . ?
C14 C15 C16 120.8(3) . . ?
C15 C16 C17 119.9(3) . . ?
C18 C17 C16 119.6(3) . . ?
C17 C18 C19 120.3(3) . . ?
C14 C19 C18 120.1(3) . . ?
C10 O20 C21 113.7(2) . . ?
O20 C21 C22 108.9(2) . . ?
C23 C22 C27 118.3(3) . . ?
C23 C22 C21 121.4(3) . . ?
C27 C22 C21 120.2(3) . . ?
C24 C23 C22 121.3(3) . . ?
C23 C24 C25 119.7(3) . . ?
C26 C25 C24 119.5(3) . . ?
C25 C26 C27 120.6(3) . . ?
C26 C27 C22 120.5(3) . . ?
C33 C28 C29 119.3(3) . . ?
C33 C28 C1 119.2(3) . . ?
C29 C28 C1 121.4(3) . . ?
C30 C29 C28 119.7(3) . . ?
C29 C30 C31 120.9(3) . . ?
C32 C31 C30 119.4(3) . . ?
C31 C32 C33 120.0(3) . . ?
C28 C33 C32 120.6(3) . . ?

loop_
_geom_bond_atom_site_label_1
_geom_bond_atom_site_label_2
_geom_bond_distance
_geom_bond_site_symmetry_2
_geom_bond_publ_flag
C1 O2 1.403(3) . ?
C1 O6 1.403(3) . ?
C1 O5 1.425(3) . ?
C1 C28 1.509(4) . ?
O2 C3 1.425(3) . ?
C3 O9 1.404(4) . ?
C3 C4 1.538(4) . ?
C4 O5 1.441(3) . ?
C4 C11 1.531(4) . ?
O6 C7 1.435(4) . ?
C7 C8 1.521(4) . ?
C8 O9 1.450(3) . ?
C8 C10 1.536(4) . ?
C10 O20 1.429(3) . ?
C10 C11 1.514(4) . ?
C11 O12 1.419(3) . ?
O12 C13 1.427(3) . ?
C13 C14 1.505(4) . ?
C14 C15 1.376(4) . ?
C14 C19 1.386(4) . ?
C15 C16 1.393(4) . ?
C16 C17 1.389(5) . ?
C17 C18 1.374(5) . ?
C18 C19 1.400(4) . ?
O20 C21 1.425(4) . ?
C21 C22 1.496(5) . ?
C22 C23 1.377(5) . ?
C22 C27 1.389(5) . ?
C23 C24 1.368(6) . ?
C24 C25 1.391(6) . ?
C25 C26 1.365(6) . ?
C26 C27 1.371(5) . ?
C28 C33 1.388(4) . ?
C28 C29 1.383(4) . ?
C29 C30 1.392(5) . ?
C30 C31 1.379(5) . ?
C31 C32 1.380(5) . ?
C32 C33 1.386(5) . ?

loop_
_geom_torsion_atom_site_label_1
_geom_torsion_atom_site_label_2
_geom_torsion_atom_site_label_3
_geom_torsion_atom_site_label_4
_geom_torsion
_geom_torsion_site_symmetry_1
_geom_torsion_site_symmetry_2
_geom_torsion_site_symmetry_3
_geom_torsion_site_symmetry_4
_geom_torsion_publ_flag
O6 C1 O2 C3 87.7(3) . . . . ?
O5 C1 O2 C3 -31.9(3) . . . . ?
C28 C1 O2 C3 -151.2(2) . . . . ?
C1 O2 C3 O9 -95.4(3) . . . . ?
C1 O2 C3 C4 26.4(3) . . . . ?
O9 C3 C4 O5 109.9(2) . . . . ?
O2 C3 C4 O5 -11.0(3) . . . . ?
O9 C3 C4 C11 -10.8(3) . . . . ?
O2 C3 C4 C11 -131.7(2) . . . . ?
O2 C1 O5 C4 24.1(3) . . . . ?
O6 C1 O5 C4 -97.1(2) . . . . ?
C28 C1 O5 C4 145.3(2) . . . . ?
C11 C4 O5 C1 111.7(2) . . . . ?
C3 C4 O5 C1 -7.7(3) . . . . ?
O2 C1 O6 C7 -20.8(3) . . . . ?
O5 C1 O6 C7 96.5(3) . . . . ?
C28 C1 O6 C7 -144.7(2) . . . . ?
C1 O6 C7 C8 -53.2(3) . . . . ?
O6 C7 C8 O9 80.5(3) . . . . ?
O6 C7 C8 C10 -46.2(3) . . . . ?
O2 C3 O9 C8 67.1(3) . . . . ?
C4 C3 O9 C8 -49.4(3) . . . . ?
C7 C8 O9 C3 -63.9(3) . . . . ?
C10 C8 O9 C3 64.4(3) . . . . ?
O9 C8 C10 O20 103.7(3) . . . . ?
C7 C8 C10 O20 -129.3(3) . . . . ?
O9 C8 C10 C11 -14.9(3) . . . . ?
C7 C8 C10 C11 112.0(3) . . . . ?
O20 C10 C11 O12 72.0(3) . . . . ?
C8 C10 C11 O12 -165.8(2) . . . . ?
O20 C10 C11 C4 -164.3(2) . . . . ?
C8 C10 C11 C4 -42.1(3) . . . . ?
O5 C4 C11 O12 60.3(3) . . . . ?
C3 C4 C11 O12 176.2(2) . . . . ?
O5 C4 C11 C10 -59.4(3) . . . . ?
C3 C4 C11 C10 56.5(3) . . . . ?
C10 C11 O12 C13 -150.1(2) . . . . ?
C4 C11 O12 C13 87.5(3) . . . . ?
C11 O12 C13 C14 146.3(3) . . . . ?
O12 C13 C14 C15 -52.9(4) . . . . ?
O12 C13 C14 C19 129.5(3) . . . . ?
C19 C14 C15 C16 1.9(4) . . . . ?
C13 C14 C15 C16 -175.7(3) . . . . ?
C14 C15 C16 C17 0.0(5) . . . . ?
C15 C16 C17 C18 -2.1(5) . . . . ?
C16 C17 C18 C19 2.4(5) . . . . ?
C15 C14 C19 C18 -1.6(4) . . . . ?
C13 C14 C19 C18 175.9(3) . . . . ?
C17 C18 C19 C14 -0.5(4) . . . . ?
C11 C10 O20 C21 -153.5(3) . . . . ?
C8 C10 O20 C21 84.9(3) . . . . ?
C10 O20 C21 C22 167.4(3) . . . . ?
O20 C21 C22 C23 86.6(4) . . . . ?
O20 C21 C22 C27 -92.6(4) . . . . ?
C27 C22 C23 C24 0.7(5) . . . . ?
C21 C22 C23 C24 -178.4(3) . . . . ?
C22 C23 C24 C25 0.7(5) . . . . ?
C23 C24 C25 C26 -1.4(5) . . . . ?
C24 C25 C26 C27 0.7(5) . . . . ?
C25 C26 C27 C22 0.8(5) . . . . ?
C23 C22 C27 C26 -1.5(4) . . . . ?
C21 C22 C27 C26 177.7(3) . . . . ?
O2 C1 C28 C33 -173.0(3) . . . . ?
O6 C1 C28 C33 -49.1(3) . . . . ?
O5 C1 C28 C33 69.9(3) . . . . ?
O2 C1 C28 C29 6.1(4) . . . . ?
O6 C1 C28 C29 129.9(3) . . . . ?
O5 C1 C28 C29 -111.1(3) . . . . ?
C33 C28 C29 C30 -0.3(4) . . . . ?
C1 C28 C29 C30 -179.3(3) . . . . ?
C28 C29 C30 C31 0.2(5) . . . . ?
C29 C30 C31 C32 -0.1(5) . . . . ?
C30 C31 C32 C33 0.1(5) . . . . ?
C29 C28 C33 C32 0.2(4) . . . . ?
C1 C28 C33 C32 179.3(3) . . . . ?
C31 C32 C33 C28 -0.1(5) . . . . ?

loop_
_cod_related_entry_id
_cod_related_entry_database
_cod_related_entry_code
1 ChemSpider 30653047
